data_4320910
loop_
_publ_author_name
'Zhan Shi'
'Lirong Zhang'
'Shan Gao'
'Guoyu Yang'
'Jia Hua'
'Lu Gao'
'Shouhua Feng'

_publ_contact_author
;
      Feng,Shouhua
      Department of Chemistry
      Jilin University
      Changchun, 130023
      P. R. China
;
_publ_contact_author_email shfeng@mail.jlu.edu.cn
_publ_contact_author_fax 86-431-5671974
_publ_contact_author_phone 86-431-5671974
_publ_section_title
;
 Coordination Polymers: Structural Transformation from Two to Three
 Dimensions through Ligand Conformation Change
;
_journal_name_full 'Inorganic Chemistry'
_journal_page_first 1990
_journal_page_last 1993
_journal_paper_doi 10.1021/ic991355q
_journal_volume 39
_journal_year 2000
_chemical_formula_sum 'C14 H11 Mn N2 O4.5'
_chemical_formula_weight 334.19
_chemical_name_systematic
; 
 ? 
;
_space_group_IT_number 2
_symmetry_cell_setting triclinic
_symmetry_space_group_name_Hall '-P 1'
_symmetry_space_group_name_H-M 'P -1'
_atom_sites_solution_hydrogens geom
_atom_sites_solution_primary direct
_atom_sites_solution_secondary difmap
_audit_creation_method SHELXL-97
_cell_angle_alpha 97.58(4)
_cell_angle_beta 106.08(4)
_cell_angle_gamma 108.936(17)
_cell_formula_units_Z 2
_cell_length_a 7.706(6)
_cell_length_b 9.509(6)
_cell_length_c 10.236(11)
_cell_measurement_temperature 566(2)
_cell_volume 661.1(10)
_computing_structure_refinement 'SHELXL-97 (Sheldrick, 1997)'
_computing_structure_solution 'SHELXS-97 (Sheldrick, 1990)'
_diffrn_ambient_temperature 566(2)
_diffrn_measured_fraction_theta_full 0.996
_diffrn_measured_fraction_theta_max 0.996
_diffrn_measurement_device_type 'SIEMENS SMART CCD'
_diffrn_radiation_monochromator graphite
_diffrn_radiation_source 'fine-focus sealed tube'
_diffrn_radiation_type MoK\a
_diffrn_radiation_wavelength 0.71073
_diffrn_reflns_av_R_equivalents 0.1118
_diffrn_reflns_av_sigmaI/netI 0.0907
_diffrn_reflns_limit_h_max 7
_diffrn_reflns_limit_h_min -8
_diffrn_reflns_limit_k_max 10
_diffrn_reflns_limit_k_min -10
_diffrn_reflns_limit_l_max 11
_diffrn_reflns_limit_l_min -9
_diffrn_reflns_number 2883
_diffrn_reflns_theta_full 23.23
_diffrn_reflns_theta_max 23.23
_diffrn_reflns_theta_min 2.14
_exptl_absorpt_coefficient_mu 1.021
_exptl_absorpt_correction_type none
_exptl_crystal_colour yellow
_exptl_crystal_density_diffrn 1.679
_exptl_crystal_density_method 'not measured'
_exptl_crystal_description block
_exptl_crystal_F_000 340
_exptl_crystal_size_max 0.120
_exptl_crystal_size_mid 0.070
_exptl_crystal_size_min 0.040
_refine_diff_density_max 0.536
_refine_diff_density_min -0.395
_refine_diff_density_rms 0.081
_refine_ls_extinction_method none
_refine_ls_goodness_of_fit_ref 1.066
_refine_ls_hydrogen_treatment mixed
_refine_ls_matrix_type full
_refine_ls_number_parameters 235
_refine_ls_number_reflns 1890
_refine_ls_number_restraints 0
_refine_ls_restrained_S_all 1.066
_refine_ls_R_factor_all 0.0563
_refine_ls_R_factor_gt 0.0454
_refine_ls_shift/su_max 0.000
_refine_ls_shift/su_mean 0.000
_refine_ls_structure_factor_coef Fsqd
_refine_ls_weighting_details 'calc w=1/[\s^2^(Fo^2^)+(0.0558P)^2^+0.2722P] where P=(Fo^2^+2Fc^2^)/3'
_refine_ls_weighting_scheme calc
_refine_ls_wR_factor_gt 0.1203
_refine_ls_wR_factor_ref 0.1250
_reflns_number_gt 1550
_reflns_number_total 1890
_reflns_threshold_expression >2sigma(I)
_cod_data_source_file ic991355q_2.cif
_cod_data_source_block complex1
_cod_original_cell_volume 661.0(9)
_cod_original_formula_sum 'C14 H11 Mn N2 O4.50'
_cod_database_code 4320910

loop_
_symmetry_equiv_pos_as_xyz
'x, y, z'
'-x, -y, -z'

loop_
_atom_site_label
_atom_site_type_symbol
_atom_site_fract_x
_atom_site_fract_y
_atom_site_fract_z
_atom_site_U_iso_or_equiv
_atom_site_adp_type
_atom_site_occupancy
_atom_site_symmetry_multiplicity
_atom_site_calc_flag
_atom_site_refinement_flags
_atom_site_disorder_assembly
_atom_site_disorder_group
Mn Mn 0.71619(9) 0.96144(7) 0.52116(7) 0.0272(3) Uani 1 1 d . . .
O1 O 0.5535(4) 1.1159(3) 0.4329(3) 0.0348(8) Uani 1 1 d . . .
O2 O 0.4484(5) 1.1312(5) 0.2102(4) 0.0572(11) Uani 1 1 d . . .
O3 O 0.8793(5) 1.0578(3) 0.3955(3) 0.0347(8) Uani 1 1 d . . .
O4 O 1.1696(4) 1.2030(3) 0.3966(3) 0.0348(8) Uani 1 1 d . . .
O1W O 0.283(2) 0.9168(19) 0.9522(18) 0.161(6) Uiso 0.50 1 d P . .
N1 N 0.9091(5) 1.1452(4) 0.7252(4) 0.0304(9) Uani 1 1 d . . .
N2 N 1.5494(5) 1.7551(4) 1.3240(4) 0.0331(9) Uani 1 1 d . . .
C1 C 0.5721(6) 1.1741(5) 0.3284(5) 0.0314(11) Uani 1 1 d . . .
C2 C 0.7558(7) 1.3089(5) 0.3528(5) 0.0358(11) Uani 1 1 d . . .
C3 C 0.9376(7) 1.3159(5) 0.3774(5) 0.0361(11) Uani 1 1 d . . .
C4 C 0.9980(6) 1.1822(5) 0.3914(4) 0.0268(10) Uani 1 1 d . . .
C5 C 1.0051(7) 1.1161(6) 0.8427(5) 0.0363(12) Uani 1 1 d . . .
C6 C 1.1352(7) 1.2268(5) 0.9608(5) 0.0372(12) Uani 1 1 d . . .
C7 C 1.1721(6) 1.3813(5) 0.9641(4) 0.0276(10) Uani 1 1 d . . .
C8 C 1.0679(7) 1.4114(6) 0.8450(5) 0.0371(12) Uani 1 1 d . . .
C9 C 0.9397(7) 1.2926(5) 0.7296(5) 0.0368(11) Uani 1 1 d . . .
C10 C 1.4722(7) 1.6109(5) 1.3362(5) 0.0352(11) Uani 1 1 d . . .
C11 C 1.3548(7) 1.4865(5) 1.2240(5) 0.0341(11) Uani 1 1 d . . .
C12 C 1.3089(6) 1.5077(5) 1.0884(5) 0.0287(10) Uani 1 1 d . . .
C13 C 1.3947(7) 1.6561(6) 1.0759(5) 0.0391(12) Uani 1 1 d . . .
C14 C 1.5113(7) 1.7736(6) 1.1934(5) 0.0407(12) Uani 1 1 d . . .
H2 H 0.727(8) 1.404(6) 0.342(6) 0.061(16) Uiso 1 1 d . . .
H3 H 1.049(8) 1.412(7) 0.385(6) 0.060(16) Uiso 1 1 d . . .
H5 H 0.975(7) 1.017(6) 0.843(5) 0.041(14) Uiso 1 1 d . . .
H6 H 1.211(6) 1.198(5) 1.036(5) 0.029(12) Uiso 1 1 d . . .
H8 H 1.077(7) 1.507(6) 0.846(5) 0.042(14) Uiso 1 1 d . . .
H9 H 0.861(7) 1.320(5) 0.651(5) 0.036(13) Uiso 1 1 d . . .
H11 H 1.290(6) 1.391(5) 1.245(5) 0.030(12) Uiso 1 1 d . . .
H10 H 1.495(6) 1.608(5) 1.433(5) 0.021(10) Uiso 1 1 d . . .
H13 H 1.372(8) 1.666(7) 0.997(6) 0.056(18) Uiso 1 1 d . . .
H14 H 1.571(8) 1.867(7) 1.177(6) 0.059(17) Uiso 1 1 d . . .

loop_
_atom_site_aniso_label
_atom_site_aniso_U_11
_atom_site_aniso_U_22
_atom_site_aniso_U_33
_atom_site_aniso_U_23
_atom_site_aniso_U_13
_atom_site_aniso_U_12
Mn 0.0236(4) 0.0242(4) 0.0294(4) 0.0033(3) 0.0090(3) 0.0050(3)
O1 0.0274(17) 0.0378(18) 0.0422(18) 0.0139(15) 0.0142(14) 0.0124(14)
O2 0.048(2) 0.070(3) 0.042(2) 0.0193(19) 0.0040(18) 0.0145(19)
O3 0.0360(18) 0.0261(17) 0.0464(19) 0.0105(14) 0.0220(14) 0.0102(14)
O4 0.0238(17) 0.0318(17) 0.0464(19) 0.0093(14) 0.0110(14) 0.0086(13)
N1 0.027(2) 0.029(2) 0.031(2) 0.0055(16) 0.0090(16) 0.0087(16)
N2 0.034(2) 0.029(2) 0.033(2) 0.0057(17) 0.0127(16) 0.0076(17)
C1 0.030(3) 0.035(3) 0.038(3) 0.014(2) 0.015(2) 0.018(2)
C2 0.042(3) 0.026(2) 0.047(3) 0.017(2) 0.021(2) 0.014(2)
C3 0.032(3) 0.029(3) 0.049(3) 0.012(2) 0.018(2) 0.010(2)
C4 0.028(3) 0.026(2) 0.026(2) 0.0046(18) 0.0098(18) 0.009(2)
C5 0.040(3) 0.026(3) 0.037(3) 0.007(2) 0.010(2) 0.007(2)
C6 0.039(3) 0.032(3) 0.034(3) 0.008(2) 0.005(2) 0.011(2)
C7 0.025(2) 0.029(2) 0.029(2) 0.0058(19) 0.0111(18) 0.0089(19)
C8 0.044(3) 0.021(3) 0.038(3) 0.004(2) 0.010(2) 0.007(2)
C9 0.036(3) 0.035(3) 0.031(3) 0.003(2) 0.005(2) 0.011(2)
C10 0.039(3) 0.027(3) 0.030(3) 0.004(2) 0.006(2) 0.008(2)
C11 0.031(3) 0.026(3) 0.041(3) 0.010(2) 0.011(2) 0.006(2)
C12 0.024(2) 0.025(2) 0.036(3) 0.0044(19) 0.0111(19) 0.0086(19)
C13 0.046(3) 0.032(3) 0.029(3) 0.007(2) 0.013(2) 0.003(2)
C14 0.043(3) 0.028(3) 0.042(3) 0.008(2) 0.016(2) 0.001(2)

loop_
_atom_type_symbol
_atom_type_description
_atom_type_scat_dispersion_real
_atom_type_scat_dispersion_imag
_atom_type_scat_source
C C 0.0033 0.0016 'International Tables Vol C Tables 4.2.6.8 and 6.1.1.4'
H H 0.0000 0.0000 'International Tables Vol C Tables 4.2.6.8 and 6.1.1.4'
N N 0.0061 0.0033 'International Tables Vol C Tables 4.2.6.8 and 6.1.1.4'
O O 0.0106 0.0060 'International Tables Vol C Tables 4.2.6.8 and 6.1.1.4'
Mn Mn 0.3368 0.7283 'International Tables Vol C Tables 4.2.6.8 and 6.1.1.4'

loop_
_geom_angle_atom_site_label_1
_geom_angle_atom_site_label_2
_geom_angle_atom_site_label_3
_geom_angle
_geom_angle_site_symmetry_1
_geom_angle_site_symmetry_3
_geom_angle_publ_flag
O3 Mn O1 151.32(13) . 2_676 ?
O3 Mn O4 107.29(13) . 2_776 ?
O1 Mn O4 97.02(13) 2_676 2_776 ?
O3 Mn N1 96.18(15) . . ?
O1 Mn N1 98.72(14) 2_676 . ?
O4 Mn N1 90.34(13) 2_776 . ?
O3 Mn N2 83.98(14) . 1_444 ?
O1 Mn N2 84.73(14) 2_676 1_444 ?
O4 Mn N2 81.66(13) 2_776 1_444 ?
N1 Mn N2 171.64(13) . 1_444 ?
O3 Mn O1 79.20(12) . . ?
O1 Mn O1 75.68(14) 2_676 . ?
O4 Mn O1 172.35(11) 2_776 . ?
N1 Mn O1 93.00(13) . . ?
N2 Mn O1 95.23(13) 1_444 . ?
C1 O1 Mn 124.2(3) . 2_676 ?
C1 O1 Mn 124.3(3) . . ?
Mn O1 Mn 104.32(14) 2_676 . ?
C4 O3 Mn 141.2(3) . . ?
C4 O4 Mn 115.5(3) . 2_776 ?
C9 N1 C5 115.9(4) . . ?
C9 N1 Mn 120.0(3) . . ?
C5 N1 Mn 124.0(3) . . ?
C14 N2 C10 115.9(4) . . ?
C14 N2 Mn 122.5(3) . 1_666 ?
C10 N2 Mn 121.3(3) . 1_666 ?
O2 C1 O1 125.3(5) . . ?
O2 C1 C2 116.8(4) . . ?
O1 C1 C2 117.9(4) . . ?
C3 C2 C1 129.8(4) . . ?
C3 C2 H2 119(3) . . ?
C1 C2 H2 111(3) . . ?
C2 C3 C4 124.3(4) . . ?
C2 C3 H3 123(3) . . ?
C4 C3 H3 113(3) . . ?
O3 C4 O4 123.5(4) . . ?
O3 C4 C3 120.2(4) . . ?
O4 C4 C3 116.2(4) . . ?
N1 C5 C6 124.3(5) . . ?
N1 C5 H5 116(3) . . ?
C6 C5 H5 119(3) . . ?
C5 C6 C7 119.9(4) . . ?
C5 C6 H6 119(3) . . ?
C7 C6 H6 120(3) . . ?
C8 C7 C6 116.0(4) . . ?
C8 C7 C12 120.9(4) . . ?
C6 C7 C12 123.1(4) . . ?
C7 C8 C9 120.5(5) . . ?
C7 C8 H8 119(3) . . ?
C9 C8 H8 120(3) . . ?
N1 C9 C8 123.4(4) . . ?
N1 C9 H9 120(3) . . ?
C8 C9 H9 117(3) . . ?
N2 C10 C11 124.0(5) . . ?
N2 C10 H10 111(3) . . ?
C11 C10 H10 124(3) . . ?
C10 C11 C12 119.7(4) . . ?
C10 C11 H11 117(3) . . ?
C12 C11 H11 122(3) . . ?
C13 C12 C11 116.1(4) . . ?
C13 C12 C7 121.4(4) . . ?
C11 C12 C7 122.5(4) . . ?
C14 C13 C12 120.5(5) . . ?
C14 C13 H13 124(4) . . ?
C12 C13 H13 115(4) . . ?
N2 C14 C13 123.7(5) . . ?
N2 C14 H14 120(4) . . ?
C13 C14 H14 116(4) . . ?

loop_
_geom_bond_atom_site_label_1
_geom_bond_atom_site_label_2
_geom_bond_distance
_geom_bond_site_symmetry_2
_geom_bond_publ_flag
Mn O3 2.129(4) . ?
Mn O1 2.173(4) 2_676 ?
Mn O4 2.181(3) 2_776 ?
Mn N1 2.292(4) . ?
Mn N2 2.336(4) 1_444 ?
Mn O1 2.337(3) . ?
O1 C1 1.289(6) . ?
O1 Mn 2.173(4) 2_676 ?
O2 C1 1.232(6) . ?
O3 C4 1.253(5) . ?
O4 C4 1.256(5) . ?
O4 Mn 2.181(3) 2_776 ?
N1 C9 1.336(6) . ?
N1 C5 1.342(6) . ?
N2 C14 1.335(7) . ?
N2 C10 1.344(6) . ?
N2 Mn 2.336(4) 1_666 ?
C1 C2 1.500(7) . ?
C2 C3 1.331(7) . ?
C2 H2 1.01(6) . ?
C3 C4 1.500(6) . ?
C3 H3 1.00(6) . ?
C5 C6 1.372(7) . ?
C5 H5 0.90(5) . ?
C6 C7 1.397(6) . ?
C6 H6 0.95(5) . ?
C7 C8 1.382(7) . ?
C7 C12 1.485(6) . ?
C8 C9 1.387(7) . ?
C8 H8 0.89(5) . ?
C9 H9 0.99(5) . ?
C10 C11 1.381(7) . ?
C10 H10 0.96(4) . ?
C11 C12 1.392(7) . ?
C11 H11 0.97(5) . ?
C12 C13 1.391(7) . ?
C13 C14 1.378(7) . ?
C13 H13 0.81(6) . ?
C14 H14 0.92(6) . ?
